data_1525203
loop_
_publ_author_name
'Sawitzki, G.'
'Mueller, D.'
'Hahn, H.'

_publ_section_title
;
 Die Kristallstrukturen von In Te I und In Se I
;
_journal_name_full 'Materials Research Bulletin'
_journal_page_first 753
_journal_page_last 762
_journal_volume 15
_journal_year 1980
_chemical_formula_sum 'I In Se'
_chemical_name_systematic 'In Se I'
_space_group_IT_number 88
_symmetry_space_group_name_Hall '-I 4ad'
_symmetry_space_group_name_H-M 'I 41/a :2'
_cell_angle_alpha 90
_cell_angle_beta 90
_cell_angle_gamma 90
_cell_formula_units_Z 32
_cell_length_a 18.618
_cell_length_b 18.618
_cell_length_c 10.094
_cell_volume 3498.882
_citation_journal_id_ASTM MRBUAC
_cod_data_source_file Sawitzki_MRBUAC_1980_439.cif
_cod_data_source_block I1In1Se1
_cod_original_formula_sum 'I1 In1 Se1'
_cod_database_code 1525203

loop_
_symmetry_equiv_pos_as_xyz
x,y,z
-y+3/4,x+1/4,z+1/4
-x+1/2,-y,z+1/2
y+3/4,-x+3/4,z+3/4
-x,-y,-z
y-3/4,-x-1/4,-z-1/4
x-1/2,y,-z-1/2
-y-3/4,x-3/4,-z-3/4
x+1/2,y+1/2,z+1/2
-y+5/4,x+3/4,z+3/4
-x+1,-y+1/2,z+1
y+5/4,-x+5/4,z+5/4
-x+1/2,-y+1/2,-z+1/2
y-1/4,-x+1/4,-z+1/4
x,y+1/2,-z
-y-1/4,x-1/4,-z-1/4

loop_
_atom_site_label
_atom_site_type_symbol
_atom_site_fract_x
_atom_site_fract_y
_atom_site_fract_z
_atom_site_occupancy
_atom_site_U_iso_or_equiv
Se2 Se-2 0.3378 0.4127 0.6227 1 0.0
In2 In+3 0.3021 0.6018 0.1222 1 0.0
I2 I-1 0.3585 0.7237 0.2075 1 0.0
In1 In+3 0.3608 0.5326 0.492 1 0.0
I1 I-1 0.4759 0.6063 0.5714 1 0.0
Se1 Se-2 0.3715 0.4974 0.2417 1 0.0
